data_7702711
loop_
_publ_author_name
'Egold, Hans'
'Schwarze, Detlef'
'Fl\"orke, Ulrich'

_publ_section_title
;
 Substitution reactivity of the hydrido sulfido bridged dirhenium complex
 [Re2(&#x00B5;-H)(&#x00B5;-Snaph)(CO)8] (naph = 2-naphthyl)
;
_journal_issue 6
_journal_name_full 'Journal of the Chemical Society, Dalton Transactions'
_journal_page_first 1078
_journal_paper_doi 10.1039/b107859c
_journal_year 2002
_chemical_formula_moiety 'C19 H11 N O7 Re2 S'
_chemical_formula_sum 'C19 H11 N O7 Re2 S'
_chemical_formula_weight 769.75
_chemical_name_systematic
; 
\m-hydrido-\m-naphthylthiolato-ax-acetonitrile-
heptacarbonyl-dirhenium 
;
_space_group_IT_number 14
_space_group_name_Hall '-P 2yn'
_space_group_name_H-M_alt 'P 1 21/n 1'
_symmetry_cell_setting monoclinic
_symmetry_space_group_name_H-M 'P 1 21/n 1'
_atom_sites_solution_hydrogens geom
_atom_sites_solution_primary direct
_atom_sites_solution_secondary difmap
_audit_creation_method SHELXL
_cell_angle_alpha 90.00
_cell_angle_beta 102.11(2)
_cell_angle_gamma 90.00
_cell_formula_units_Z 4
_cell_length_a 9.845(4)
_cell_length_b 13.269(4)
_cell_length_c 16.632(6)
_cell_measurement_reflns_used 25
_cell_measurement_temperature 208(2)
_cell_measurement_theta_max 17.5
_cell_measurement_theta_min 8.5
_cell_volume 2124.3(13)
_computing_cell_refinement 'Bruker XSCANS (Bruker, 1996)'
_computing_data_collection 'Bruker XSCANS (Bruker, 1996)'
_computing_data_reduction 'Bruker SHELXTL (Bruker, 1998)'
_computing_molecular_graphics 'Bruker SHELXTL (Bruker, 1998)'
_computing_publication_material 'Bruker SHELXTL (Bruker, 1998)'
_computing_structure_refinement 'Bruker SHELXTL (Bruker, 1998)'
_computing_structure_solution 'Bruker SHELXTL (Bruker, 1998)'
_diffrn_ambient_temperature 208(2)
_diffrn_measurement_device_type 'Bruker P4'
_diffrn_measurement_method omega
_diffrn_radiation_monochromator graphite
_diffrn_radiation_source 'fine-focus sealed tube'
_diffrn_radiation_type MoK\a
_diffrn_radiation_wavelength 0.71073
_diffrn_reflns_av_R_equivalents 0.0497
_diffrn_reflns_av_sigmaI/netI 0.0454
_diffrn_reflns_limit_h_max 12
_diffrn_reflns_limit_h_min -12
_diffrn_reflns_limit_k_max 17
_diffrn_reflns_limit_k_min 0
_diffrn_reflns_limit_l_max 21
_diffrn_reflns_limit_l_min 0
_diffrn_reflns_number 4796
_diffrn_reflns_theta_max 27.56
_diffrn_reflns_theta_min 1.98
_diffrn_standards_decay_% <1
_diffrn_standards_interval_count 397
_diffrn_standards_number 3
_exptl_absorpt_coefficient_mu 11.524
_exptl_absorpt_correction_T_max 0.575
_exptl_absorpt_correction_T_min 0.141
_exptl_absorpt_correction_type psi-scan
_exptl_crystal_colour colorless
_exptl_crystal_density_diffrn 2.407
_exptl_crystal_density_meas ?
_exptl_crystal_description prism
_exptl_crystal_F_000 1416
_exptl_crystal_size_max 0.38
_exptl_crystal_size_mid 0.35
_exptl_crystal_size_min 0.10
_refine_diff_density_max 1.082
_refine_diff_density_min -0.980
_refine_diff_density_rms 0.262
_refine_ls_extinction_coef 0.00054(13)
_refine_ls_extinction_expression Fc^*^==kFc[1+0.001xFc^2^\l^3^/sin(2\q)]^-1/4^
_refine_ls_extinction_method SHELXL
_refine_ls_goodness_of_fit_all 1.028
_refine_ls_goodness_of_fit_obs 1.062
_refine_ls_hydrogen_treatment constr
_refine_ls_matrix_type full
_refine_ls_number_parameters 273
_refine_ls_number_reflns 4657
_refine_ls_number_restraints 0
_refine_ls_restrained_S_all 1.028
_refine_ls_restrained_S_obs 1.062
_refine_ls_R_factor_all 0.0648
_refine_ls_R_factor_obs 0.0434
_refine_ls_shift/esd_max 0.001
_refine_ls_shift/esd_mean 0.000
_refine_ls_structure_factor_coef Fsqd
_refine_ls_weighting_details 'w==1/[\s^2^(Fo^2^)+(0.0722P)^2^] where P==(Fo^2^+2Fc^2^)/3'
_refine_ls_weighting_scheme calc
_refine_ls_wR_factor_all 0.1156
_refine_ls_wR_factor_obs 0.1043
_reflns_number_observed 3603
_reflns_number_total 4657
_reflns_observed_criterion >2sigma(I)
_cod_data_source_file b107859c.txt
_cod_data_source_block 3a
_cod_depositor_comments
;
The following automatic conversions were performed:

data item '_exptl_crystal_density_meas' value 'not measured' was
changed to '?' -- the value is perceived as not measured.

data item '_refine_ls_weighting_scheme' value 'calc
w==1/[\s^2^(Fo^2^)+(0.0722P)^2^] where P==(Fo^2^+2Fc^2^)/3' was
changed to 'calc'. A new data item '_refine_ls_weighting_details' was
created with the value set to 'w==1/[\s^2^(Fo^2^)+(0.0722P)^2^] where
P==(Fo^2^+2Fc^2^)/3'.

Automatic conversion script
Id: cif_fix_values 6909 2019-04-08 15:41:33Z antanas 
;
_cod_original_sg_symbol_H-M 'P 2(1)/n'
_cod_database_code 7702711

loop_
_symmetry_equiv_pos_as_xyz
'x, y, z'
'-x+1/2, y+1/2, -z+1/2'
'-x, -y, -z'
'x-1/2, -y-1/2, z-1/2'

loop_
_atom_site_aniso_label
_atom_site_aniso_U_11
_atom_site_aniso_U_22
_atom_site_aniso_U_33
_atom_site_aniso_U_23
_atom_site_aniso_U_13
_atom_site_aniso_U_12
Re1 0.0180(2) 0.0368(2) 0.0239(2) -0.00240(15) 0.00351(13) 0.0037(2)
Re2 0.0206(2) 0.0345(2) 0.0204(2) -0.00257(14) 0.00298(14) 0.0013(2)
S1 0.0193(11) 0.0312(12) 0.0246(10) 0.0008(9) 0.0052(8) 0.0023(9)
C1 0.025(5) 0.034(5) 0.029(5) -0.001(4) 0.007(4) 0.001(4)
O1 0.052(5) 0.054(5) 0.031(4) 0.009(3) 0.010(4) 0.007(4)
C2 0.034(6) 0.047(6) 0.029(5) -0.010(4) 0.002(4) 0.009(5)
O2 0.039(5) 0.090(7) 0.055(5) -0.005(5) -0.001(4) 0.029(5)
C3 0.028(6) 0.044(6) 0.044(6) -0.001(5) -0.001(5) -0.005(5)
O3 0.034(5) 0.074(6) 0.062(5) -0.022(5) 0.003(4) -0.017(5)
C4 0.030(6) 0.047(7) 0.039(6) 0.000(5) 0.010(5) -0.001(5)
O4 0.039(5) 0.085(7) 0.053(5) 0.006(5) 0.023(4) -0.002(5)
C5 0.031(6) 0.048(6) 0.027(5) 0.000(4) 0.012(4) -0.005(5)
O5 0.056(6) 0.085(7) 0.031(4) 0.006(4) 0.008(4) -0.002(5)
C6 0.027(6) 0.057(7) 0.033(5) -0.011(5) 0.006(4) 0.018(5)
O6 0.027(4) 0.054(5) 0.046(4) -0.004(4) 0.005(3) 0.003(4)
C7 0.025(5) 0.038(6) 0.035(5) -0.003(4) -0.001(4) 0.000(4)
O7 0.050(5) 0.050(5) 0.064(5) -0.025(4) 0.002(4) 0.003(4)
N1 0.036(5) 0.034(5) 0.027(4) 0.001(3) 0.009(4) 0.000(4)
C8 0.030(6) 0.033(5) 0.033(5) 0.004(4) 0.002(4) -0.003(4)
C9 0.049(7) 0.041(6) 0.037(5) -0.003(5) 0.012(5) -0.002(6)
C11 0.016(4) 0.031(5) 0.028(4) 0.001(4) 0.014(3) -0.005(4)
C12 0.020(5) 0.027(5) 0.027(4) -0.008(4) 0.000(4) 0.000(4)
C13 0.029(5) 0.020(4) 0.025(4) -0.001(3) 0.007(4) -0.005(4)
C14 0.035(6) 0.045(6) 0.027(5) -0.001(4) -0.011(4) 0.002(5)
C15 0.057(8) 0.052(7) 0.021(5) -0.006(4) 0.010(5) -0.003(6)
C16 0.050(7) 0.068(8) 0.024(5) -0.006(5) 0.012(5) -0.006(7)
C17 0.032(6) 0.068(8) 0.032(5) -0.015(5) 0.016(4) -0.003(6)
C18 0.028(5) 0.036(5) 0.028(4) -0.008(4) 0.013(4) -0.007(4)
C19 0.021(5) 0.048(6) 0.027(5) -0.003(4) -0.002(4) 0.008(5)
C20 0.027(5) 0.049(6) 0.027(5) -0.004(4) 0.005(4) 0.010(5)

loop_
_atom_site_label
_atom_site_type_symbol
_atom_site_fract_x
_atom_site_fract_y
_atom_site_fract_z
_atom_site_U_iso_or_equiv
_atom_site_thermal_displace_type
_atom_site_occupancy
_atom_site_calc_flag
_atom_site_refinement_flags
Re1 Re 1.04382(4) -0.29556(3) -0.06991(2) 0.02637(13) Uani 1 d .
Re2 Re 1.33353(4) -0.24146(3) 0.03546(2) 0.02535(13) Uani 1 d .
S1 S 1.2538(2) -0.4030(2) -0.03331(13) 0.0250(5) Uani 1 d .
C1 C 1.0926(11) -0.2279(8) -0.1685(6) 0.029(2) Uani 1 d .
O1 O 1.1073(9) -0.1891(6) -0.2256(4) 0.045(2) Uani 1 d .
C2 C 0.8832(12) -0.2079(9) -0.0871(6) 0.037(2) Uani 1 d .
O2 O 0.7860(9) -0.1594(8) -0.0974(5) 0.063(3) Uani 1 d .
C3 C 0.9405(11) -0.3982(9) -0.1404(7) 0.040(3) Uani 1 d .
O3 O 0.8856(8) -0.4562(7) -0.1847(5) 0.058(2) Uani 1 d .
C4 C 0.9856(12) -0.3484(9) 0.0306(6) 0.038(2) Uani 1 d .
O4 O 0.9478(9) -0.3709(8) 0.0870(5) 0.057(2) Uani 1 d .
C5 C 1.2872(12) -0.2840(9) 0.1360(6) 0.035(2) Uani 1 d .
O5 O 1.2631(10) -0.3079(8) 0.1975(5) 0.057(2) Uani 1 d .
C6 C 1.5269(11) -0.2775(9) 0.0772(6) 0.039(3) Uani 1 d .
O6 O 1.6375(8) -0.3031(6) 0.0993(5) 0.043(2) Uani 1 d .
C7 C 1.3670(11) -0.1097(8) 0.0823(6) 0.034(2) Uani 1 d .
O7 O 1.3857(9) -0.0301(7) 0.1098(5) 0.056(2) Uani 1 d .
N1 N 1.3879(10) -0.1955(6) -0.0777(5) 0.032(2) Uani 1 d .
C8 C 1.4194(11) -0.1795(8) -0.1372(6) 0.033(2) Uani 1 d .
C9 C 1.4540(13) -0.1643(9) -0.2170(6) 0.042(3) Uani 1 d .
H9A H 1.5262(63) -0.1137(47) -0.2124(12) 0.063 Uiso 1 calc R
H9B H 1.3720(25) -0.1420(61) -0.2560(14) 0.063 Uiso 1 calc R
H9C H 1.4868(83) -0.2272(18) -0.2358(24) 0.063 Uiso 1 calc R
C11 C 1.3368(9) -0.4206(7) -0.1181(5) 0.024(2) Uani 1 d .
C12 C 1.2658(10) -0.4250(7) -0.1982(5) 0.025(2) Uani 1 d .
H12 H 1.1686(10) -0.4184(7) -0.2103(5) 0.030 Uiso 1 calc R
C13 C 1.3358(10) -0.4393(7) -0.2626(5) 0.024(2) Uani 1 d .
C14 C 1.2654(12) -0.4417(8) -0.3465(6) 0.038(3) Uani 1 d .
H14 H 1.1680(12) -0.4368(8) -0.3602(6) 0.046 Uiso 1 calc R
C15 C 1.3390(13) -0.4513(9) -0.4078(6) 0.043(3) Uani 1 d .
H15 H 1.2916(13) -0.4519(9) -0.4631(6) 0.052 Uiso 1 calc R
C16 C 1.4825(13) -0.4601(10) -0.3888(6) 0.047(3) Uani 1 d .
H16 H 1.5312(13) -0.4650(10) -0.4316(6) 0.056 Uiso 1 calc R
C17 C 1.5534(12) -0.4616(10) -0.3102(6) 0.043(3) Uani 1 d .
H17 H 1.6503(12) -0.4702(10) -0.2988(6) 0.051 Uiso 1 calc R
C18 C 1.4838(11) -0.4504(8) -0.2447(6) 0.030(2) Uani 1 d .
C19 C 1.5517(10) -0.4484(8) -0.1608(6) 0.033(2) Uani 1 d .
H19 H 1.6485(10) -0.4575(8) -0.1469(6) 0.040 Uiso 1 calc R
C20 C 1.4825(11) -0.4340(8) -0.1005(6) 0.034(2) Uani 1 d .
H20 H 1.5316(11) -0.4327(8) -0.0455(6) 0.041 Uiso 1 calc R

loop_
_atom_type_symbol
_atom_type_description
_atom_type_scat_dispersion_real
_atom_type_scat_dispersion_imag
_atom_type_scat_source
C C 0.0033 0.0016 'International Tables Vol C Tables 4.2.6.8 and 6.1.1.4'
H H 0.0000 0.0000 'International Tables Vol C Tables 4.2.6.8 and 6.1.1.4'
N N 0.0061 0.0033 'International Tables Vol C Tables 4.2.6.8 and 6.1.1.4'
O O 0.0106 0.0060 'International Tables Vol C Tables 4.2.6.8 and 6.1.1.4'
S S 0.1246 0.1234 'International Tables Vol C Tables 4.2.6.8 and 6.1.1.4'
Re Re -1.0185 7.2310 'International Tables Vol C Tables 4.2.6.8 and 6.1.1.4'

loop_
_geom_angle_atom_site_label_1
_geom_angle_atom_site_label_2
_geom_angle_atom_site_label_3
_geom_angle
C2 Re1 C3 91.4(5)
C2 Re1 C4 88.0(5)
C3 Re1 C4 93.0(5)
C2 Re1 C1 86.5(4)
C3 Re1 C1 90.3(4)
C4 Re1 C1 173.7(4)
C2 Re1 S1 174.3(3)
C3 Re1 S1 92.8(3)
C4 Re1 S1 87.9(3)
C1 Re1 S1 97.3(3)
C2 Re1 Re2 124.8(3)
C3 Re1 Re2 143.8(3)
C4 Re1 Re2 90.0(3)
C1 Re1 Re2 90.5(3)
S1 Re1 Re2 51.24(6)
C5 Re2 C7 88.1(5)
C5 Re2 C6 90.6(5)
C7 Re2 C6 90.4(5)
C5 Re2 N1 179.1(4)
C7 Re2 N1 92.5(4)
C6 Re2 N1 88.7(4)
C5 Re2 S1 92.1(3)
C7 Re2 S1 171.3(3)
C6 Re2 S1 98.3(3)
N1 Re2 S1 87.4(2)
C5 Re2 Re1 93.8(3)
C7 Re2 Re1 120.0(3)
C6 Re2 Re1 149.3(3)
N1 Re2 Re1 86.5(2)
S1 Re2 Re1 51.29(5)
C11 S1 Re2 108.9(3)
C11 S1 Re1 112.1(3)
Re2 S1 Re1 77.47(7)
O1 C1 Re1 173.8(9)
O2 C2 Re1 177.6(11)
O3 C3 Re1 175.7(11)
O4 C4 Re1 174.6(11)
O5 C5 Re2 177.8(10)
O6 C6 Re2 176.3(10)
O7 C7 Re2 179.2(9)
C8 N1 Re2 174.3(9)
N1 C8 C9 176.0(12)
C12 C11 C20 119.1(9)
C12 C11 S1 123.3(7)
C20 C11 S1 117.6(7)
C11 C12 C13 121.1(9)
C12 C13 C14 122.4(9)
C12 C13 C18 119.7(8)
C14 C13 C18 117.9(9)
C15 C14 C13 120.3(10)
C14 C15 C16 120.7(10)
C17 C16 C15 121.2(11)
C16 C17 C18 120.8(11)
C17 C18 C19 123.9(10)
C17 C18 C13 119.2(9)
C19 C18 C13 116.9(8)
C20 C19 C18 122.1(9)
C19 C20 C11 121.0(9)

loop_
_geom_bond_atom_site_label_1
_geom_bond_atom_site_label_2
_geom_bond_distance
Re1 C2 1.935(11)
Re1 C3 1.941(11)
Re1 C4 2.004(11)
Re1 C1 2.014(10)
Re1 S1 2.480(2)
Re1 Re2 3.1023(12)
Re2 C5 1.908(10)
Re2 C7 1.914(11)
Re2 C6 1.944(10)
Re2 N1 2.150(8)
Re2 S1 2.478(2)
S1 C11 1.788(9)
C1 O1 1.116(12)
C2 O2 1.136(13)
C3 O3 1.122(12)
C4 O4 1.120(13)
C5 O5 1.143(12)
C6 O6 1.127(13)
C7 O7 1.151(13)
N1 C8 1.118(13)
C8 C9 1.451(14)
C11 C12 1.370(12)
C11 C20 1.413(13)
C12 C13 1.402(13)
C13 C14 1.423(11)
C13 C18 1.432(13)
C14 C15 1.37(2)
C15 C16 1.39(2)
C16 C17 1.347(14)
C17 C18 1.411(13)
C18 C19 1.416(12)
C19 C20 1.339(14)
